data_1550311
loop_
_publ_author_name
'Abad, Nadeem'
'Ramli, Youssef'
'Lahmidi, Sanae'
'El Hafi, Mohamed'
'Essassi, El Mokhtar'
'Mague, Joel T.'

_publ_section_title
;
 1-(3-Hydroxypropyl)-3-phenylquinoxalin-2(1<i>H</i>)-one
;
_journal_coeditor_code LH4040
_journal_issue 11
_journal_name_full IUCrData
_journal_page_first x181633
_journal_paper_doi 10.1107/S2414314618016334
_journal_volume 3
_journal_year 2018
_chemical_formula_iupac 'C17 H16 N2 O2'
_chemical_formula_moiety 'C17 H16 N2 O2'
_chemical_formula_sum 'C17 H16 N2 O2'
_chemical_formula_weight 280.32
_chemical_name_systematic
;
1-(3-Hydroxypropyl)-3-phenylquinoxalin-2(1<i>H</i>)-one
;
_space_group_crystal_system monoclinic
_space_group_IT_number 14
_space_group_name_Hall '-P 2yn'
_space_group_name_H-M_alt 'P 1 21/n 1'
_symmetry_space_group_name_Hall '-P 2yn'
_symmetry_space_group_name_H-M 'P 1 21/n 1'
_atom_sites_solution_hydrogens difmap
_atom_sites_solution_primary direct
_atom_sites_solution_secondary difmap
_audit_creation_method SHELXL-2018/1
_cell_angle_alpha 90
_cell_angle_beta 94.880(2)
_cell_angle_gamma 90
_cell_formula_units_Z 4
_cell_length_a 8.1914(14)
_cell_length_b 9.5151(16)
_cell_length_c 17.781(3)
_cell_measurement_reflns_used 9996
_cell_measurement_temperature 120(2)
_cell_measurement_theta_max 29.5330
_cell_measurement_theta_min 2.2991
_cell_volume 1380.9(4)
_computing_cell_refinement
;
<i>SAINT</i> (Bruker, 2016)
;
_computing_data_collection
;
<i>APEX3</i> (Bruker, 2016)
;
_computing_data_reduction
;
<i>SAINT</i> (Bruker, 2016)
;
_computing_molecular_graphics
;
<i>DIAMOND</i> (Brandenburg & Putz, 2012)
;
_computing_publication_material
;
<i>SHELXTL</i> (Sheldrick, 2008)
;
_computing_structure_refinement
;
<i>SHELXL2018/1</i> (Sheldrick, 2015<i>b</i>)
;
_computing_structure_solution
;
<i>SHELXT</i> (Sheldrick, 2015<i>a</i>)
;
_diffrn_ambient_temperature 120(2)
_diffrn_detector_area_resol_mean 8.3333
_diffrn_measured_fraction_theta_full 0.998
_diffrn_measured_fraction_theta_max 0.987
_diffrn_measurement_device_type 'Bruker SMART APEX CCD'
_diffrn_measurement_method '\f and \w scans'
_diffrn_radiation_monochromator graphite
_diffrn_radiation_type MoK\a
_diffrn_radiation_wavelength 0.71073
_diffrn_reflns_av_R_equivalents 0.0325
_diffrn_reflns_av_unetI/netI 0.0264
_diffrn_reflns_limit_h_max 11
_diffrn_reflns_limit_h_min -11
_diffrn_reflns_limit_k_max 13
_diffrn_reflns_limit_k_min -13
_diffrn_reflns_limit_l_max 24
_diffrn_reflns_limit_l_min -24
_diffrn_reflns_number 26403
_diffrn_reflns_theta_full 29.000
_diffrn_reflns_theta_max 29.651
_diffrn_reflns_theta_min 2.299
_diffrn_source 'fine-focus sealed tube'
_exptl_absorpt_coefficient_mu 0.090
_exptl_absorpt_correction_T_max 0.98
_exptl_absorpt_correction_T_min 0.90
_exptl_absorpt_correction_type multi-scan
_exptl_absorpt_process_details
;
(<i>SADABS</i>; Krause <i>et al.</i>,  2015)
;
_exptl_crystal_colour colourless
_exptl_crystal_density_diffrn 1.348
_exptl_crystal_density_method 'not measured'
_exptl_crystal_description block
_exptl_crystal_F_000 592
_exptl_crystal_size_max 0.364
_exptl_crystal_size_mid 0.299
_exptl_crystal_size_min 0.235
_refine_diff_density_max 0.480
_refine_diff_density_min -0.250
_refine_ls_extinction_method none
_refine_ls_goodness_of_fit_ref 1.099
_refine_ls_hydrogen_treatment refall
_refine_ls_matrix_type full
_refine_ls_number_parameters 254
_refine_ls_number_reflns 3863
_refine_ls_number_restraints 0
_refine_ls_restrained_S_all 1.099
_refine_ls_R_factor_all 0.0537
_refine_ls_R_factor_gt 0.0455
_refine_ls_shift/su_max 0.001
_refine_ls_shift/su_mean 0.000
_refine_ls_structure_factor_coef Fsqd
_refine_ls_weighting_details 'w=1/[\s^2^(Fo^2^)+(0.0966P)^2^] where P=(Fo^2^+2Fc^2^)/3'
_refine_ls_weighting_scheme calc
_refine_ls_wR_factor_gt 0.1296
_refine_ls_wR_factor_ref 0.1352
_reflns_number_gt 3134
_reflns_number_total 3863
_reflns_threshold_expression 'I > 2\s(I)'
_cod_data_source_file lh4040sup1.cif
_cod_data_source_block I
_cod_database_code 1550311
_shelx_space_group_comment
;
The symmetry employed for this shelxl refinement is uniquely defined
by the following loop, which should always be used as a source of
symmetry information in preference to the above space-group names.
They are only intended as comments.
;
_shelx_estimated_absorpt_t_min 0.968
_shelx_estimated_absorpt_t_max 0.979

loop_
_space_group_symop_operation_xyz
'x, y, z'
'-x+1/2, y+1/2, -z+1/2'
'-x, -y, -z'
'x-1/2, -y-1/2, z-1/2'

loop_
_atom_site_type_symbol
_atom_site_label
_atom_site_fract_x
_atom_site_fract_y
_atom_site_fract_z
_atom_site_U_iso_or_equiv
_atom_site_adp_type
_atom_site_calc_flag
_atom_site_occupancy
O O1 0.27209(9) 0.74659(7) 0.56746(4) 0.02520(19) Uani d 1
O O2 0.22106(10) 0.33666(7) 0.78036(4) 0.0312(2) Uani d 1
H H2A 0.2164(19) 0.3088(16) 0.8314(8) 0.048(4) Uiso d 1
N N1 0.20531(9) 0.51397(8) 0.56730(4) 0.01714(18) Uani d 1
N N2 0.23410(10) 0.50846(8) 0.41202(4) 0.01962(19) Uani d 1
C C1 0.19860(11) 0.38735(9) 0.45045(5) 0.0185(2) Uani d 1
C C2 0.17979(12) 0.26102(9) 0.40970(6) 0.0222(2) Uani d 1
H H2 0.1884(17) 0.2662(13) 0.3542(8) 0.032(3) Uiso d 1
C C3 0.15117(12) 0.13665(10) 0.44606(6) 0.0229(2) Uani d 1
H H3 0.1392(14) 0.0507(13) 0.4187(6) 0.024(3) Uiso d 1
C C4 0.13883(12) 0.13696(10) 0.52385(6) 0.0220(2) Uani d 1
H H4 0.1204(15) 0.0500(13) 0.5494(7) 0.032(3) Uiso d 1
C C5 0.15550(11) 0.25972(9) 0.56534(5) 0.0203(2) Uani d 1
H H5 0.1496(15) 0.2574(11) 0.6206(8) 0.027(3) Uiso d 1
C C6 0.18532(10) 0.38650(9) 0.52882(5) 0.01701(19) Uani d 1
C C7 0.24818(11) 0.63536(9) 0.53240(5) 0.01806(19) Uani d 1
C C8 0.25998(11) 0.62434(9) 0.44965(5) 0.01757(19) Uani d 1
C C9 0.30450(11) 0.75076(9) 0.40701(5) 0.0181(2) Uani d 1
C C10 0.43131(12) 0.83965(10) 0.43404(5) 0.0200(2) Uani d 1
H H10 0.4888(16) 0.8204(13) 0.4851(7) 0.029(3) Uiso d 1
C C11 0.47873(12) 0.95075(10) 0.39000(6) 0.0232(2) Uani d 1
H H11 0.5651(15) 1.0131(11) 0.4081(6) 0.022(3) Uiso d 1
C C12 0.39868(12) 0.97456(10) 0.31921(5) 0.0238(2) Uani d 1
H H12 0.4319(17) 1.0523(15) 0.2884(8) 0.047(4) Uiso d 1
C C13 0.27064(12) 0.88795(10) 0.29237(5) 0.0231(2) Uani d 1
H H13 0.2131(16) 0.9078(14) 0.2422(8) 0.036(3) Uiso d 1
C C14 0.22437(12) 0.77595(10) 0.33558(5) 0.0214(2) Uani d 1
H H14 0.1360(15) 0.7173(12) 0.3173(7) 0.023(3) Uiso d 1
C C15 0.18946(11) 0.51763(10) 0.64903(5) 0.0191(2) Uani d 1
H H15A 0.1498(14) 0.6104(12) 0.6607(6) 0.024(3) Uiso d 1
H H15B 0.1017(13) 0.4501(11) 0.6590(6) 0.017(3) Uiso d 1
C C16 0.35032(12) 0.47987(12) 0.69358(5) 0.0256(2) Uani d 1
H H16A 0.4287(15) 0.5601(13) 0.6897(7) 0.031(3) Uiso d 1
H H16B 0.4001(16) 0.3962(14) 0.6743(7) 0.032(3) Uiso d 1
C C17 0.32545(15) 0.45535(12) 0.77586(6) 0.0302(2) Uani d 1
H H17A 0.2795(15) 0.5397(13) 0.8020(7) 0.033(3) Uiso d 1
H H17B 0.4311(18) 0.4404(14) 0.8036(8) 0.042(4) Uiso d 1

loop_
_atom_site_aniso_label
_atom_site_aniso_U_11
_atom_site_aniso_U_22
_atom_site_aniso_U_33
_atom_site_aniso_U_12
_atom_site_aniso_U_13
_atom_site_aniso_U_23
O1 0.0405(4) 0.0198(3) 0.0159(4) -0.0061(3) 0.0058(3) -0.0034(2)
O2 0.0500(5) 0.0257(4) 0.0187(4) 0.0036(3) 0.0068(3) 0.0059(3)
N1 0.0217(4) 0.0188(4) 0.0110(4) -0.0012(3) 0.0014(3) 0.0001(3)
N2 0.0249(4) 0.0194(4) 0.0147(4) -0.0030(3) 0.0021(3) -0.0011(3)
C1 0.0221(4) 0.0185(4) 0.0148(4) -0.0021(3) 0.0014(3) 0.0001(3)
C2 0.0284(5) 0.0220(5) 0.0165(4) -0.0037(4) 0.0031(4) -0.0030(3)
C3 0.0255(5) 0.0196(4) 0.0235(5) -0.0037(4) 0.0020(4) -0.0026(3)
C4 0.0225(4) 0.0201(4) 0.0232(5) -0.0040(3) 0.0009(4) 0.0022(3)
C5 0.0223(4) 0.0218(5) 0.0166(4) -0.0028(3) 0.0014(3) 0.0020(3)
C6 0.0176(4) 0.0185(4) 0.0149(4) -0.0010(3) 0.0006(3) -0.0006(3)
C7 0.0218(4) 0.0190(4) 0.0135(4) -0.0009(3) 0.0020(3) -0.0006(3)
C8 0.0213(4) 0.0190(4) 0.0125(4) -0.0011(3) 0.0020(3) 0.0007(3)
C9 0.0234(4) 0.0174(4) 0.0139(4) 0.0000(3) 0.0044(3) 0.0005(3)
C10 0.0232(4) 0.0204(4) 0.0164(4) 0.0001(3) 0.0013(3) 0.0011(3)
C11 0.0256(5) 0.0215(5) 0.0226(5) -0.0031(4) 0.0036(4) 0.0016(4)
C12 0.0301(5) 0.0216(4) 0.0205(5) 0.0010(4) 0.0071(4) 0.0058(3)
C13 0.0290(5) 0.0269(5) 0.0136(4) 0.0036(4) 0.0026(3) 0.0028(3)
C14 0.0255(5) 0.0238(4) 0.0150(4) -0.0017(4) 0.0021(3) -0.0004(3)
C15 0.0245(4) 0.0222(4) 0.0106(4) -0.0016(4) 0.0024(3) 0.0002(3)
C16 0.0249(5) 0.0358(5) 0.0157(4) -0.0029(4) -0.0011(4) 0.0024(4)
C17 0.0384(6) 0.0358(6) 0.0156(5) -0.0003(5) -0.0028(4) 0.0019(4)

loop_
_atom_type_symbol
_atom_type_description
_atom_type_scat_dispersion_real
_atom_type_scat_dispersion_imag
_atom_type_scat_source
C C 0.0033 0.0016 'International Tables Vol C Tables 4.2.6.8 and 6.1.1.4'
H H 0.0000 0.0000 'International Tables Vol C Tables 4.2.6.8 and 6.1.1.4'
N N 0.0061 0.0033 'International Tables Vol C Tables 4.2.6.8 and 6.1.1.4'
O O 0.0106 0.0060 'International Tables Vol C Tables 4.2.6.8 and 6.1.1.4'

loop_
_geom_angle_atom_site_label_1
_geom_angle_atom_site_label_2
_geom_angle_atom_site_label_3
_geom_angle
C17 O2 H2A 110.4(9)
C7 N1 C6 122.30(7)
C7 N1 C15 118.36(7)
C6 N1 C15 119.25(7)
C8 N2 C1 119.03(8)
N2 C1 C2 118.46(8)
N2 C1 C6 122.09(8)
C2 C1 C6 119.43(8)
C3 C2 C1 120.55(9)
C3 C2 H2 122.4(7)
C1 C2 H2 117.0(7)
C2 C3 C4 119.52(9)
C2 C3 H3 120.8(7)
C4 C3 H3 119.7(7)
C5 C4 C3 121.25(9)
C5 C4 H4 119.1(7)
C3 C4 H4 119.6(7)
C4 C5 C6 119.56(9)
C4 C5 H5 120.1(6)
C6 C5 H5 120.4(6)
N1 C6 C5 122.61(8)
N1 C6 C1 117.70(7)
C5 C6 C1 119.68(8)
O1 C7 N1 121.94(8)
O1 C7 C8 122.62(8)
N1 C7 C8 115.43(7)
N2 C8 C9 117.51(8)
N2 C8 C7 123.28(8)
C9 C8 C7 119.21(7)
C10 C9 C14 119.17(8)
C10 C9 C8 121.63(8)
C14 C9 C8 119.06(8)
C11 C10 C9 120.21(9)
C11 C10 H10 121.1(7)
C9 C10 H10 118.7(7)
C12 C11 C10 120.13(9)
C12 C11 H11 118.8(7)
C10 C11 H11 121.0(7)
C13 C12 C11 120.04(9)
C13 C12 H12 119.8(8)
C11 C12 H12 120.2(8)
C14 C13 C12 120.06(9)
C14 C13 H13 120.9(8)
C12 C13 H13 119.0(8)
C13 C14 C9 120.38(9)
C13 C14 H14 120.0(7)
C9 C14 H14 119.6(7)
N1 C15 C16 111.32(8)
N1 C15 H15A 107.0(7)
C16 C15 H15A 113.3(7)
N1 C15 H15B 106.7(6)
C16 C15 H15B 111.3(6)
H15A C15 H15B 106.9(9)
C17 C16 C15 110.98(8)
C17 C16 H16A 108.8(7)
C15 C16 H16A 108.4(7)
C17 C16 H16B 108.1(7)
C15 C16 H16B 112.4(8)
H16A C16 H16B 108.1(10)
O2 C17 C16 107.93(9)
O2 C17 H17A 110.7(7)
C16 C17 H17A 114.0(7)
O2 C17 H17B 111.7(8)
C16 C17 H17B 109.1(8)
H17A C17 H17B 103.5(11)

loop_
_geom_bond_atom_site_label_1
_geom_bond_atom_site_label_2
_geom_bond_distance
O1 C7 1.2354(11)
O2 C17 1.4229(14)
O2 H2A 0.949(15)
N1 C7 1.3710(11)
N1 C6 1.3954(11)
N1 C15 1.4704(11)
N2 C8 1.2977(11)
N2 C1 1.3832(11)
C1 C2 1.4051(12)
C1 C6 1.4071(12)
C2 C3 1.3781(13)
C2 H2 0.996(13)
C3 C4 1.3954(14)
C3 H3 0.953(12)
C4 C5 1.3822(13)
C4 H4 0.962(13)
C5 C6 1.4012(12)
C5 H5 0.988(13)
C7 C8 1.4865(12)
C8 C9 1.4838(12)
C9 C10 1.3930(13)
C9 C14 1.3998(13)
C10 C11 1.3904(12)
C10 H10 1.003(12)
C11 C12 1.3876(14)
C11 H11 0.958(12)
C12 C13 1.3862(14)
C12 H12 0.973(15)
C13 C14 1.3854(13)
C13 H13 0.991(14)
C14 H14 0.950(12)
C15 C16 1.5216(14)
C15 H15A 0.969(11)
C15 H15B 0.991(10)
C16 C17 1.5123(14)
C16 H16A 1.003(13)
C16 H16B 0.970(13)
C17 H17A 1.016(12)
C17 H17B 0.969(15)

loop_
_geom_hbond_atom_site_label_D
_geom_hbond_atom_site_label_H
_geom_hbond_atom_site_label_A
_geom_hbond_site_symmetry_A
_geom_hbond_distance_DH
_geom_hbond_distance_HA
_geom_hbond_distance_DA
_geom_hbond_angle_DHA
_geom_hbond_publ_flag
O2 H2A O1 2_546 0.949(15) 1.888(15) 2.8345(10) 174.4(14) yes
C15 H15A O2 2_556 0.969(11) 2.582(12) 3.3425(13) 135.5(9) yes
C3 H3 Cg1 1_545 0.953(12) 2.734(12) 3.4708(12) 134.8(9) yes
C10 H10 Cg2 3_666 1.003(12) 2.916(13) 3.5859(12) 124.9(9) yes

loop_
_geom_torsion_atom_site_label_1
_geom_torsion_atom_site_label_2
_geom_torsion_atom_site_label_3
_geom_torsion_atom_site_label_4
_geom_torsion
C8 N2 C1 C2 -176.53(9)
C8 N2 C1 C6 1.73(13)
N2 C1 C2 C3 177.28(9)
C6 C1 C2 C3 -1.03(14)
C1 C2 C3 C4 0.79(15)
C2 C3 C4 C5 -0.28(15)
C3 C4 C5 C6 0.01(15)
C7 N1 C6 C5 174.33(8)
C15 N1 C6 C5 -2.04(13)
C7 N1 C6 C1 -4.68(13)
C15 N1 C6 C1 178.95(7)
C4 C5 C6 N1 -179.24(8)
C4 C5 C6 C1 -0.25(13)
N2 C1 C6 N1 1.55(13)
C2 C1 C6 N1 179.79(8)
N2 C1 C6 C5 -177.49(9)
C2 C1 C6 C5 0.75(13)
C6 N1 C7 O1 -177.04(8)
C15 N1 C7 O1 -0.64(13)
C6 N1 C7 C8 4.31(12)
C15 N1 C7 C8 -179.30(8)
C1 N2 C8 C9 177.52(8)
C1 N2 C8 C7 -2.06(14)
O1 C7 C8 N2 -179.52(9)
N1 C7 C8 N2 -0.87(13)
O1 C7 C8 C9 0.91(13)
N1 C7 C8 C9 179.56(8)
N2 C8 C9 C10 -135.20(9)
C7 C8 C9 C10 44.40(12)
N2 C8 C9 C14 40.45(12)
C7 C8 C9 C14 -139.95(9)
C14 C9 C10 C11 -0.85(13)
C8 C9 C10 C11 174.79(8)
C9 C10 C11 C12 0.72(14)
C10 C11 C12 C13 0.31(14)
C11 C12 C13 C14 -1.19(14)
C12 C13 C14 C9 1.04(14)
C10 C9 C14 C13 -0.03(14)
C8 C9 C14 C13 -175.78(8)
C7 N1 C15 C16 -91.26(10)
C6 N1 C15 C16 85.24(10)
N1 C15 C16 C17 -168.64(8)
C15 C16 C17 O2 63.85(11)

_cod_database_fobs_code 1550311
